data_4107323
loop_
_publ_author_name
'Hiroyuki Miyake'
'Hiroshi Kamon'
'Ikuko Miyahara'
'Hideki Sugimoto'
'Hiroshi Tsukube'

_publ_contact_author_address
;
Department of Chemistry
Graduate School of Science
Osaka City University
3-3-138 Sugimoto, Sumiyoshi-ku, 
Osaka 558-8585, Japan
;
_publ_contact_author_name 'Prof. Hiroyuki Miyake'
_publ_section_title
;
 Time-Programmed Peptide Helix Inversion of a Synthetic Metal Complex
 Triggered by an Achiral NO3- Anion
;
_journal_name_full 'Journal of the American Chemical Society'
_journal_page_first 792
_journal_page_last 793
_journal_paper_doi 10.1021/ja0768385
_journal_volume 130
_journal_year 2008
_chemical_formula_moiety 'C72 H98 Zn N12 O16, 2(Cl O4), 10(H2 O), 0.5(C2 H3 N)'
_chemical_formula_sum 'C73 H119.5 Cl2 N12.5 O34 Zn'
_chemical_formula_weight 1852.61
_chemical_name_systematic
; 
 ? 
;
_space_group_IT_number 19
_symmetry_cell_setting orthorhombic
_symmetry_space_group_name_Hall 'P 2ac 2ab'
_symmetry_space_group_name_H-M 'P 21 21 21'
_atom_sites_solution_hydrogens geom
_atom_sites_solution_primary direct
_atom_sites_solution_secondary difmap
_audit_creation_method SHELXL-97
_cell_angle_alpha 90.00
_cell_angle_beta 90.00
_cell_angle_gamma 90.00
_cell_formula_units_Z 4
_cell_length_a 15.190(3)
_cell_length_b 16.496(3)
_cell_length_c 43.489(7)
_cell_measurement_temperature 100(2)
_cell_volume 10897(3)
_computing_cell_refinement 'CrystalClear (Rigaku Corp., 2000)'
_computing_data_collection 'CrystalClear (Rigaku Corp., 2000)'
_computing_data_reduction 'CrystalClear (Rigaku Corp., 2000)'
_computing_structure_refinement 'SHELXL-97 (Sheldrick, 1997)'
_computing_structure_solution 'SIR2004 (Burla et al., 2004)'
_diffrn_ambient_temperature 100(2)
_diffrn_measured_fraction_theta_full 0.950
_diffrn_measured_fraction_theta_max 0.950
_diffrn_measurement_device_type 'Rigaku Mercury CCD'
_diffrn_measurement_method Oscilation
_diffrn_radiation_monochromator graphite
_diffrn_radiation_source 'fine-focus sealed tube'
_diffrn_radiation_type MoK\a
_diffrn_radiation_wavelength 0.71070
_diffrn_reflns_av_R_equivalents 0.0933
_diffrn_reflns_av_sigmaI/netI 0.0903
_diffrn_reflns_limit_h_max 15
_diffrn_reflns_limit_h_min -19
_diffrn_reflns_limit_k_max 21
_diffrn_reflns_limit_k_min -14
_diffrn_reflns_limit_l_max 54
_diffrn_reflns_limit_l_min -54
_diffrn_reflns_number 66887
_diffrn_reflns_theta_full 27.48
_diffrn_reflns_theta_max 27.48
_diffrn_reflns_theta_min 3.03
_exptl_absorpt_coefficient_mu 0.347
_exptl_absorpt_correction_T_max 0.9323
_exptl_absorpt_correction_T_min 0.8709
_exptl_absorpt_correction_type multi-scan
_exptl_absorpt_process_details '(Jacobson, 1998)'
_exptl_crystal_colour colourless
_exptl_crystal_density_diffrn 1.130
_exptl_crystal_description prism
_exptl_crystal_F_000 4164
_exptl_crystal_size_max 0.40
_exptl_crystal_size_mid 0.20
_exptl_crystal_size_min 0.20
_refine_diff_density_max 0.655
_refine_diff_density_min -0.666
_refine_diff_density_rms 0.117
_refine_ls_abs_structure_details 'Flack H D (1983), Acta Cryst. A39, 876-881'
_refine_ls_abs_structure_Flack 0.15(3)
_refine_ls_extinction_method none
_refine_ls_goodness_of_fit_ref 1.159
_refine_ls_hydrogen_treatment constr
_refine_ls_matrix_type full
_refine_ls_number_parameters 1042
_refine_ls_number_reflns 22486
_refine_ls_number_restraints 0
_refine_ls_restrained_S_all 1.159
_refine_ls_R_factor_all 0.1920
_refine_ls_R_factor_gt 0.1634
_refine_ls_shift/su_max 2.670
_refine_ls_shift/su_mean 0.120
_refine_ls_structure_factor_coef Fsqd
_refine_ls_weighting_details 'calc w=1/[\s^2^(Fo^2^)+(0.1874P)^2^+20.2041P] where P=(Fo^2^+2Fc^2^)/3'
_refine_ls_weighting_scheme calc
_refine_ls_wR_factor_gt 0.3946
_refine_ls_wR_factor_ref 0.4169
_reflns_number_gt 16521
_reflns_number_total 22486
_reflns_threshold_expression >2sigma(I)
_cod_data_source_file ja0768385-file001.cif
_cod_data_source_block '[Zn(L2)(H2O)2](ClO4)2(CH3CN)0.5(H2O)10'
_cod_original_formula_sum 'C73 H119.5 Cl2 N12.5 O34 Zn1'
_cod_database_code 4107323

loop_
_symmetry_equiv_pos_as_xyz
'x, y, z'
'-x+1/2, -y, z+1/2'
'x+1/2, -y+1/2, -z'
'-x, y+1/2, -z+1/2'

loop_
_atom_site_label
_atom_site_type_symbol
_atom_site_fract_x
_atom_site_fract_y
_atom_site_fract_z
_atom_site_U_iso_or_equiv
_atom_site_adp_type
_atom_site_occupancy
_atom_site_symmetry_multiplicity
_atom_site_calc_flag
_atom_site_refinement_flags
_atom_site_disorder_assembly
_atom_site_disorder_group
Zn1 Zn 0.48941(3) 0.07007(3) 0.403594(11) 0.06457(11) Uani 1 1 d . . .
N1 N 0.38313(19) 0.0992(2) 0.43185(8) 0.0765(10) Uani 1 1 d . . .
C1 C 0.3250(3) 0.1686(3) 0.41931(14) 0.1134(17) Uani 1 1 d . . .
H1 H 0.3015 0.1533 0.3991 0.170 Uiso 1 1 calc R . .
H2 H 0.3605 0.2179 0.4173 0.170 Uiso 1 1 calc R . .
H3 H 0.2762 0.1785 0.4336 0.170 Uiso 1 1 calc R . .
C2 C 0.3330(3) 0.0201(3) 0.43508(9) 0.0825(14) Uani 1 1 d . . .
H4 H 0.3638 -0.0160 0.4497 0.099 Uiso 1 1 calc R . .
H5 H 0.2732 0.0308 0.4432 0.099 Uiso 1 1 calc R . .
C3 C 0.4203(2) 0.1231(2) 0.46372(11) 0.0737(12) Uani 1 1 d . . .
H6 H 0.4490 0.1772 0.4609 0.088 Uiso 1 1 calc R . .
C4 C 0.3554(3) 0.1333(4) 0.48891(12) 0.1032(17) Uani 1 1 d . . .
H7 H 0.3082 0.1697 0.4821 0.155 Uiso 1 1 calc R . .
H8 H 0.3847 0.1566 0.5069 0.155 Uiso 1 1 calc R . .
H9 H 0.3304 0.0804 0.4943 0.155 Uiso 1 1 calc R . .
C5 C 0.4952(2) 0.0624(2) 0.46916(9) 0.0624(10) Uani 1 1 d . . .
O1 O 0.53800(15) 0.03456(16) 0.44719(6) 0.0625(7) Uani 1 1 d . . .
N2 N 0.5119(2) 0.0425(2) 0.49824(7) 0.0704(9) Uani 1 1 d . . .
H10 H 0.4843 0.0688 0.5130 0.085 Uiso 1 1 calc R . .
C6 C 0.5754(2) -0.0227(2) 0.50695(7) 0.0526(9) Uani 1 1 d . . .
C7 C 0.6710(2) 0.0135(3) 0.50254(10) 0.0685(11) Uani 1 1 d . . .
H11 H 0.6793 0.0292 0.4810 0.103 Uiso 1 1 calc R . .
H12 H 0.7149 -0.0275 0.5082 0.103 Uiso 1 1 calc R . .
H13 H 0.6781 0.0612 0.5157 0.103 Uiso 1 1 calc R . .
C8 C 0.5529(3) -0.0456(3) 0.54176(10) 0.0825(14) Uani 1 1 d . . .
H14 H 0.5595 0.0026 0.5548 0.124 Uiso 1 1 calc R . .
H15 H 0.5933 -0.0880 0.5489 0.124 Uiso 1 1 calc R . .
H16 H 0.4922 -0.0654 0.5430 0.124 Uiso 1 1 calc R . .
C9 C 0.55276(19) -0.0940(2) 0.48753(7) 0.0507(9) Uani 1 1 d . . .
O2 O 0.47572(13) -0.11255(13) 0.48164(5) 0.0490(6) Uani 1 1 d . . .
N3 N 0.62096(15) -0.14437(17) 0.47892(6) 0.0460(7) Uani 1 1 d . . .
H17 H 0.6755 -0.1312 0.4836 0.055 Uiso 1 1 calc R . .
C10 C 0.60334(17) -0.21980(19) 0.46206(6) 0.0426(7) Uani 1 1 d . . .
C11 C 0.64446(19) -0.2383(3) 0.43533(7) 0.0553(10) Uani 1 1 d . . .
H18 H 0.6271 -0.2888 0.4267 0.066 Uiso 1 1 calc R . .
C12 C 0.71093(18) -0.1947(3) 0.41719(7) 0.0653(12) Uani 1 1 d . . .
C13 C 0.7576(2) -0.2407(4) 0.39452(7) 0.0823(16) Uani 1 1 d . . .
H19 H 0.7461 -0.2970 0.3922 0.099 Uiso 1 1 calc R . .
C14 C 0.8193(3) -0.2036(5) 0.37601(10) 0.105(2) Uani 1 1 d . . .
H20 H 0.8503 -0.2344 0.3611 0.126 Uiso 1 1 calc R . .
C15 C 0.8367(2) -0.1182(4) 0.37924(10) 0.1105(19) Uani 1 1 d . . .
H21 H 0.8790 -0.0929 0.3664 0.133 Uiso 1 1 calc R . .
C16 C 0.7931(3) -0.0739(4) 0.40057(11) 0.0969(16) Uani 1 1 d . . .
H22 H 0.8051 -0.0176 0.4025 0.116 Uiso 1 1 calc R . .
C17 C 0.7289(2) -0.1108(3) 0.42035(9) 0.0742(13) Uani 1 1 d . . .
H23 H 0.6989 -0.0793 0.4354 0.089 Uiso 1 1 calc R . .
C18 C 0.53530(16) -0.2739(2) 0.47426(7) 0.0472(8) Uani 1 1 d . . .
O3 O 0.48830(13) -0.31674(15) 0.45775(5) 0.0561(6) Uani 1 1 d . . .
N4 N 0.52673(14) -0.27514(18) 0.50529(6) 0.0524(8) Uani 1 1 d . . .
H24 H 0.5613 -0.2442 0.5165 0.063 Uiso 1 1 calc R . .
C19 C 0.45927(17) -0.3283(3) 0.52121(8) 0.0572(10) Uani 1 1 d . . .
C20 C 0.4588(2) -0.2946(3) 0.55593(8) 0.0787(14) Uani 1 1 d . . .
H25 H 0.4117 -0.3212 0.5676 0.118 Uiso 1 1 calc R . .
H26 H 0.4487 -0.2359 0.5557 0.118 Uiso 1 1 calc R . .
H27 H 0.5156 -0.3061 0.5657 0.118 Uiso 1 1 calc R . .
C21 C 0.4788(2) -0.4156(3) 0.51971(13) 0.0929(15) Uani 1 1 d . . .
H28 H 0.4904 -0.4311 0.4983 0.139 Uiso 1 1 calc R . .
H29 H 0.4283 -0.4463 0.5275 0.139 Uiso 1 1 calc R . .
H30 H 0.5308 -0.4275 0.5323 0.139 Uiso 1 1 calc R . .
C22 C 0.36722(17) -0.3071(2) 0.50835(6) 0.0487(9) Uani 1 1 d . . .
O4 O 0.30872(13) -0.36066(16) 0.50791(6) 0.0568(7) Uani 1 1 d . . .
N5 N 0.35402(15) -0.2306(2) 0.49763(5) 0.0479(7) Uani 1 1 d . . .
H31 H 0.3962 -0.1945 0.4997 0.058 Uiso 1 1 calc R . .
C23 C 0.27356(19) -0.2073(2) 0.48304(7) 0.0529(9) Uani 1 1 d . . .
C24 C 0.22747(19) -0.1441(2) 0.49127(8) 0.0559(10) Uani 1 1 d . . .
H32 H 0.1785 -0.1317 0.4785 0.067 Uiso 1 1 calc R . .
C25 C 0.2419(2) -0.0869(2) 0.51894(11) 0.0851(12) Uani 1 1 d . . .
C26 C 0.2921(3) -0.1014(4) 0.54289(10) 0.0883(17) Uani 1 1 d . . .
H33 H 0.3240 -0.1508 0.5436 0.106 Uiso 1 1 calc R . .
C27 C 0.3002(4) -0.0486(4) 0.56662(12) 0.1294(18) Uani 1 1 d . . .
H34 H 0.3381 -0.0629 0.5831 0.155 Uiso 1 1 calc R . .
C28 C 0.2597(4) 0.0193(5) 0.56798(12) 0.141(2) Uani 1 1 d . . .
H35 H 0.2684 0.0547 0.5850 0.169 Uiso 1 1 calc R . .
C29 C 0.2066(4) 0.0392(3) 0.54593(15) 0.139(2) Uani 1 1 d . . .
H36 H 0.1746 0.0885 0.5474 0.167 Uiso 1 1 calc R . .
C30 C 0.1941(4) -0.0137(5) 0.51799(18) 0.136(3) Uani 1 1 d . . .
H37 H 0.1573 0.0010 0.5012 0.163 Uiso 1 1 calc R . .
C31 C 0.24461(18) -0.2582(2) 0.45566(8) 0.0567(10) Uani 1 1 d . . .
O5 O 0.16409(14) -0.26848(17) 0.45082(5) 0.0563(7) Uani 1 1 d . . .
N6 N 0.30920(16) -0.2841(2) 0.43735(6) 0.0545(8) Uani 1 1 d . A .
H38 H 0.3635 -0.2680 0.4409 0.065 Uiso 1 1 calc R . .
C32 C 0.2924(2) -0.3377(2) 0.41180(8) 0.0576(8) Uiso 1 1 d . . .
C33 C 0.3788(4) -0.3459(4) 0.39234(15) 0.0596(15) Uiso 0.586(3) 1 d P A 1
H39 H 0.4253 -0.3698 0.4051 0.089 Uiso 0.586(3) 1 calc PR A 1
H40 H 0.3974 -0.2922 0.3853 0.089 Uiso 0.586(3) 1 calc PR A 1
H41 H 0.3677 -0.3809 0.3745 0.089 Uiso 0.586(3) 1 calc PR A 1
C34 C 0.2676(7) -0.4162(7) 0.4180(2) 0.108(3) Uiso 0.586(3) 1 d P A 1
H42 H 0.3102 -0.4537 0.4088 0.163 Uiso 0.586(3) 1 calc PR A 1
H43 H 0.2091 -0.4263 0.4093 0.163 Uiso 0.586(3) 1 calc PR A 1
H44 H 0.2659 -0.4246 0.4403 0.163 Uiso 0.586(3) 1 calc PR A 1
C35 C 0.2198(4) -0.2959(4) 0.39096(13) 0.0536(13) Uiso 0.586(3) 1 d P A 1
O6 O 0.2194(5) -0.2136(5) 0.38673(17) 0.112(2) Uiso 0.586(3) 1 d P A 1
O7 O 0.1534(6) -0.3480(6) 0.3844(2) 0.132(3) Uiso 0.586(3) 1 d P A 1
C36 C 0.0774(15) -0.3457(15) 0.3657(5) 0.230(9) Uiso 0.586(3) 1 d P A 1
H45 H 0.0792 -0.3906 0.3510 0.346 Uiso 0.586(3) 1 calc PR A 1
H46 H 0.0754 -0.2941 0.3546 0.346 Uiso 0.586(3) 1 calc PR A 1
H47 H 0.0249 -0.3508 0.3787 0.346 Uiso 0.586(3) 1 calc PR A 1
C37 C 0.3678(4) -0.3276(4) 0.38602(14) 0.0286(12) Uiso 0.414(3) 1 d P A 2
H48 H 0.4245 -0.3450 0.3945 0.043 Uiso 0.414(3) 1 calc PR A 2
H49 H 0.3716 -0.2706 0.3798 0.043 Uiso 0.414(3) 1 calc PR A 2
H50 H 0.3531 -0.3610 0.3681 0.043 Uiso 0.414(3) 1 calc PR A 2
C38 C 0.2932(4) -0.4312(4) 0.42727(14) 0.0326(12) Uiso 0.414(3) 1 d P A 2
H51 H 0.2532 -0.4327 0.4449 0.049 Uiso 0.414(3) 1 calc PR A 2
H52 H 0.3530 -0.4445 0.4341 0.049 Uiso 0.414(3) 1 calc PR A 2
H53 H 0.2740 -0.4707 0.4118 0.049 Uiso 0.414(3) 1 calc PR A 2
C39 C 0.2028(5) -0.3214(5) 0.39768(17) 0.0470(16) Uiso 0.414(3) 1 d P A 2
O8 O 0.1585(3) -0.3834(3) 0.39075(11) 0.0446(11) Uiso 0.414(3) 1 d P A 2
O9 O 0.2096(3) -0.2460(4) 0.38535(12) 0.0479(12) Uiso 0.414(3) 1 d P A 2
C40 C 0.1299(11) -0.2241(12) 0.3679(4) 0.123(5) Uiso 0.414(3) 1 d P A 2
H54 H 0.0795 -0.2214 0.3820 0.185 Uiso 0.414(3) 1 calc PR A 2
H55 H 0.1187 -0.2652 0.3521 0.185 Uiso 0.414(3) 1 calc PR A 2
H56 H 0.1384 -0.1712 0.3581 0.185 Uiso 0.414(3) 1 calc PR A 2
N7 N 0.4169(2) -0.0374(2) 0.39179(7) 0.0641(9) Uani 1 1 d . . .
C41 C 0.4529(3) -0.1123(3) 0.40649(9) 0.0775(13) Uani 1 1 d . . .
H57 H 0.4545 -0.1051 0.4288 0.116 Uiso 1 1 calc R . .
H58 H 0.5126 -0.1223 0.3989 0.116 Uiso 1 1 calc R . .
H59 H 0.4151 -0.1586 0.4014 0.116 Uiso 1 1 calc R . .
C42 C 0.3268(2) -0.0203(3) 0.40400(11) 0.0746(13) Uani 1 1 d . . .
H60 H 0.2935 -0.0717 0.4059 0.090 Uiso 1 1 calc R . .
H61 H 0.2948 0.0154 0.3895 0.090 Uiso 1 1 calc R . .
C43 C 0.4171(3) -0.04863(18) 0.35759(8) 0.0580(10) Uani 1 1 d . . .
H62 H 0.4728 -0.0777 0.3522 0.070 Uiso 1 1 calc R . .
C44 C 0.3408(3) -0.0974(3) 0.34377(9) 0.0727(13) Uani 1 1 d . . .
H63 H 0.3321 -0.1471 0.3557 0.109 Uiso 1 1 calc R . .
H64 H 0.3547 -0.1116 0.3224 0.109 Uiso 1 1 calc R . .
H65 H 0.2869 -0.0648 0.3443 0.109 Uiso 1 1 calc R . .
C45 C 0.4225(2) 0.0387(2) 0.34259(9) 0.0590(10) Uani 1 1 d . . .
O10 O 0.43155(18) 0.09940(18) 0.35987(7) 0.0780(9) Uani 1 1 d . . .
N8 N 0.4188(2) 0.0449(2) 0.31325(7) 0.0667(10) Uani 1 1 d . . .
H66 H 0.4053 0.0014 0.3025 0.080 Uiso 1 1 calc R . .
C46 C 0.4360(3) 0.1209(2) 0.29644(10) 0.0772(13) Uani 1 1 d . . .
C47 C 0.5310(3) 0.1555(4) 0.30208(15) 0.114(2) Uani 1 1 d . . .
H67 H 0.5423 0.1586 0.3242 0.171 Uiso 1 1 calc R . .
H68 H 0.5355 0.2097 0.2931 0.171 Uiso 1 1 calc R . .
H69 H 0.5745 0.1196 0.2925 0.171 Uiso 1 1 calc R . .
C48 C 0.4181(4) 0.1096(3) 0.26211(10) 0.0962(16) Uani 1 1 d . . .
H70 H 0.4618 0.0724 0.2534 0.144 Uiso 1 1 calc R . .
H71 H 0.4220 0.1621 0.2517 0.144 Uiso 1 1 calc R . .
H72 H 0.3590 0.0870 0.2592 0.144 Uiso 1 1 calc R . .
C49 C 0.3731(3) 0.1865(3) 0.30936(9) 0.0698(12) Uani 1 1 d . . .
O11 O 0.39661(18) 0.25662(16) 0.31542(7) 0.0731(8) Uani 1 1 d . . .
N9 N 0.2857(2) 0.1654(2) 0.31078(8) 0.0723(10) Uani 1 1 d . B .
H129 H 0.2709 0.1142 0.3085 0.087 Uiso 1 1 calc R . .
C51 C 0.1582(5) 0.2140(5) 0.33738(18) 0.082(2) Uiso 0.60 1 d P B 1
H130 H 0.1244 0.2609 0.3419 0.098 Uiso 0.60 1 calc PR B 1
C53 C 0.1254(6) 0.2200(6) 0.3254(2) 0.062(2) Uiso 0.40 1 d P B 2
H131 H 0.0863 0.2641 0.3222 0.075 Uiso 0.40 1 calc PR B 2
C54 C 0.2305(3) 0.3008(3) 0.29697(12) 0.0784(14) Uani 1 1 d . B .
O12 O 0.24625(18) 0.29721(19) 0.26962(7) 0.0753(9) Uani 1 1 d . . .
N10 N 0.2298(3) 0.3715(3) 0.31406(12) 0.1059(16) Uani 1 1 d . . .
H75 H 0.2266 0.3676 0.3342 0.127 Uiso 1 1 calc R . .
C55 C 0.2340(4) 0.4526(3) 0.30032(14) 0.0995(19) Uani 1 1 d . . .
C56 C 0.1565(4) 0.4687(5) 0.2788(2) 0.148(3) Uani 1 1 d . . .
H76 H 0.1012 0.4601 0.2898 0.222 Uiso 1 1 calc R . .
H77 H 0.1596 0.4317 0.2612 0.222 Uiso 1 1 calc R . .
H78 H 0.1592 0.5249 0.2714 0.222 Uiso 1 1 calc R . .
C57 C 0.2374(4) 0.5165(4) 0.32455(19) 0.133(3) Uani 1 1 d . . .
H79 H 0.1886 0.5087 0.3390 0.199 Uiso 1 1 calc R . .
H80 H 0.2325 0.5700 0.3150 0.199 Uiso 1 1 calc R . .
H81 H 0.2935 0.5127 0.3356 0.199 Uiso 1 1 calc R . .
C58 C 0.3197(3) 0.4651(3) 0.27872(13) 0.0889(16) Uani 1 1 d . . .
O13 O 0.3262(2) 0.5148(2) 0.25952(9) 0.0905(11) Uani 1 1 d . . .
N11 N 0.3889(2) 0.4141(2) 0.28897(9) 0.0703(10) Uani 1 1 d . . .
H82 H 0.3822 0.3825 0.3051 0.084 Uiso 1 1 calc R . .
C59 C 0.4698(2) 0.4159(3) 0.27226(9) 0.0679(12) Uani 1 1 d . . .
C60 C 0.5451(2) 0.4382(3) 0.28367(10) 0.0670(11) Uani 1 1 d . . .
H83 H 0.5950 0.4306 0.2708 0.080 Uiso 1 1 calc R . .
C61 C 0.5637(3) 0.4755(3) 0.31563(11) 0.0977(14) Uani 1 1 d . . .
C62 C 0.5110(4) 0.4680(4) 0.34171(11) 0.108(2) Uani 1 1 d . . .
H84 H 0.4563 0.4402 0.3404 0.130 Uiso 1 1 calc R . .
C63 C 0.5379(5) 0.5005(4) 0.36927(11) 0.119(2) Uani 1 1 d . . .
H85 H 0.5048 0.4909 0.3874 0.143 Uiso 1 1 calc R . .
C64 C 0.6100(5) 0.5451(4) 0.37030(16) 0.138(2) Uani 1 1 d . . .
H86 H 0.6245 0.5724 0.3889 0.165 Uiso 1 1 calc R . .
C65 C 0.6588(4) 0.5524(5) 0.34791(14) 0.139(3) Uani 1 1 d . . .
H87 H 0.7127 0.5809 0.3502 0.167 Uiso 1 1 calc R . .
C66 C 0.6376(4) 0.5208(4) 0.31994(14) 0.0991(18) Uani 1 1 d . . .
H88 H 0.6754 0.5306 0.3030 0.119 Uiso 1 1 calc R . .
C67 C 0.4656(2) 0.3867(2) 0.23849(9) 0.0643(11) Uani 1 1 d . . .
O14 O 0.52732(17) 0.39956(19) 0.22076(6) 0.0737(9) Uani 1 1 d . . .
N12 N 0.3973(2) 0.3435(2) 0.23027(8) 0.0710(11) Uani 1 1 d . . .
H89 H 0.3611 0.3274 0.2448 0.085 Uiso 1 1 calc R . .
C68 C 0.3768(3) 0.3201(3) 0.19874(9) 0.0714(12) Uani 1 1 d . . .
C69 C 0.3014(3) 0.2568(3) 0.19756(11) 0.0854(14) Uani 1 1 d . . .
H90 H 0.3201 0.2072 0.2082 0.128 Uiso 1 1 calc R . .
H91 H 0.2875 0.2442 0.1761 0.128 Uiso 1 1 calc R . .
H92 H 0.2491 0.2789 0.2077 0.128 Uiso 1 1 calc R . .
C70 C 0.3553(3) 0.3946(2) 0.17883(10) 0.0767(12) Uani 1 1 d . . .
H93 H 0.2962 0.4143 0.1839 0.115 Uiso 1 1 calc R . .
H94 H 0.3576 0.3796 0.1570 0.115 Uiso 1 1 calc R . .
H95 H 0.3985 0.4375 0.1829 0.115 Uiso 1 1 calc R . .
C71 C 0.4564(3) 0.2780(2) 0.18504(9) 0.0731(12) Uani 1 1 d . . .
O15 O 0.4805(3) 0.28339(18) 0.15796(6) 0.0875(11) Uani 1 1 d . . .
O16 O 0.4926(2) 0.22175(18) 0.20476(6) 0.0770(9) Uani 1 1 d . . .
C72 C 0.5620(4) 0.1738(4) 0.19203(12) 0.116(2) Uani 1 1 d . . .
H96 H 0.5377 0.1364 0.1767 0.174 Uiso 1 1 calc R . .
H97 H 0.5906 0.1428 0.2084 0.174 Uiso 1 1 calc R . .
H98 H 0.6053 0.2094 0.1822 0.174 Uiso 1 1 calc R . .
O17 O 0.6052(2) 0.0297(2) 0.38368(8) 0.0973(12) Uani 1 1 d . . .
O18 O 0.5406(3) 0.1887(3) 0.40597(12) 0.1415(17) Uani 1 1 d . . .
Cl2 Cl 0.1019(4) 0.2423(4) 0.48224(15) 0.330(3) Uiso 1 1 d . . .
O23 O 0.1073(8) 0.1467(8) 0.4755(3) 0.282(5) Uiso 1 1 d . C .
O24 O 0.1765(13) 0.2808(13) 0.4622(5) 0.295(8) Uiso 0.65 1 d P C 1
O25 O 0.0315(16) 0.2943(15) 0.4566(6) 0.357(11) Uiso 0.65 1 d P C 1
O26 O 0.0952(17) 0.2359(16) 0.5201(6) 0.378(12) Uiso 0.65 1 d P C 1
N13 N 0.8273(9) 0.2110(9) 0.2129(3) 0.144(4) Uiso 0.50 1 d P . .
C73 C 0.7673(11) 0.2426(11) 0.2279(4) 0.138(5) Uiso 0.50 1 d P . .
C74 C 0.7002(12) 0.2593(12) 0.2458(4) 0.152(6) Uiso 0.50 1 d P . .
H101 H 0.6962 0.3181 0.2487 0.229 Uiso 0.50 1 calc PR . .
H102 H 0.7085 0.2328 0.2657 0.229 Uiso 0.50 1 calc PR . .
H103 H 0.6459 0.2394 0.2363 0.229 Uiso 0.50 1 calc PR . .
Cl4 Cl 0.2622(5) 0.3102(5) 0.56171(17) 0.215(3) Uiso 0.50 1 d P . .
O31 O 0.2543(9) 0.4032(9) 0.5696(3) 0.170(4) Uiso 0.50 1 d P . .
O32 O 0.1723(13) 0.2697(13) 0.5578(4) 0.244(8) Uiso 0.50 1 d P . .
O68 O 0.3194(15) 0.3091(15) 0.5309(5) 0.286(9) Uiso 0.50 1 d P . .
O69 O 0.3118(15) 0.2678(15) 0.5871(5) 0.294(9) Uiso 0.50 1 d P . .
O33 O -0.0465(11) -0.1563(10) 0.3051(4) 0.208(6) Uiso 0.50 1 d P . .
O34 O -0.0685(13) -0.0748(13) 0.2997(4) 0.237(7) Uiso 0.50 1 d P . .
O35 O -0.0652(15) -0.3194(14) 0.2600(5) 0.276(9) Uiso 0.50 1 d P . .
O36 O 0.7246(5) 0.1023(5) 0.34542(17) 0.190(3) Uiso 1 1 d . . .
O37 O 0.7649(16) 0.0839(15) 0.3115(6) 0.294(10) Uiso 0.50 1 d P . .
O38 O 0.6751(12) 0.3050(12) 0.3680(4) 0.225(7) Uiso 0.50 1 d P . .
O39 O 0.7119(11) 0.3152(11) 0.3402(4) 0.214(6) Uiso 0.50 1 d P . .
O40 O 0.4550(7) 0.2985(7) 0.3766(2) 0.141(3) Uiso 0.50 1 d P . .
O44 O -0.1008(13) 0.6148(12) 0.3228(4) 0.241(7) Uiso 0.50 1 d P . .
O45 O -0.0238(11) 0.3448(10) 0.3194(4) 0.210(6) Uiso 0.50 1 d P . .
O47 O -0.1001(6) 0.3529(6) 0.3040(2) 0.118(3) Uiso 0.50 1 d P . .
O48 O 0.8184(6) 0.4799(6) 0.2398(2) 0.116(2) Uiso 0.50 1 d P . .
O50 O 0.7835(7) 0.5137(7) 0.2180(2) 0.137(3) Uiso 0.50 1 d P . .
O51 O -0.0531(10) 0.1248(9) 0.5468(3) 0.185(5) Uiso 0.50 1 d P . .
O52 O -0.1152(12) 0.1265(12) 0.5256(4) 0.226(7) Uiso 0.50 1 d P . .
O54 O -0.0429(5) 0.3688(5) 0.43976(18) 0.103(2) Uiso 0.50 1 d P . .
O55 O -0.0226(5) 0.3685(5) 0.40451(19) 0.114(2) Uiso 0.50 1 d P . .
C75 C 0.1082(2) -0.0084(3) 0.35478(9) 0.151(5) Uiso 0.60 1 d PG B 1
H119 H 0.1068 -0.0577 0.3435 0.182 Uiso 0.60 1 calc PR B 1
C76 C 0.0866(3) -0.0080(3) 0.38584(9) 0.143(4) Uiso 0.60 1 d PG B 1
H120 H 0.0704 -0.0571 0.3958 0.172 Uiso 0.60 1 calc PR B 1
C77 C 0.0886(4) 0.0641(3) 0.40235(10) 0.114(3) Uiso 0.60 1 d PG B 1
H121 H 0.0739 0.0643 0.4236 0.137 Uiso 0.60 1 calc PR B 1
C78 C 0.1123(4) 0.1359(3) 0.38780(13) 0.109(3) Uiso 0.60 1 d PG B 1
H122 H 0.1138 0.1852 0.3991 0.131 Uiso 0.60 1 calc PR B 1
C79 C 0.1340(4) 0.1355(3) 0.35674(13) 0.099(3) Uiso 0.60 1 d PG B 1
C80 C 0.1319(3) 0.0634(3) 0.34024(10) 0.122(3) Uiso 0.60 1 d PG B 1
H123 H 0.1467 0.0632 0.3190 0.147 Uiso 0.60 1 calc PR B 1
C81 C 0.0960(4) 0.1426(3) 0.34039(13) 0.069(2) Uiso 0.40 1 d PG B 2
C82 C 0.0051(4) 0.1341(3) 0.34172(16) 0.104(4) Uiso 0.40 1 d PG B 2
H124 H -0.0315 0.1670 0.3291 0.125 Uiso 0.40 1 calc PR B 2
C83 C -0.0324(3) 0.0776(4) 0.36147(17) 0.123(5) Uiso 0.40 1 d PG B 2
H125 H -0.0946 0.0718 0.3624 0.147 Uiso 0.40 1 calc PR B 2
C84 C 0.0211(3) 0.0295(3) 0.37989(12) 0.099(4) Uiso 0.40 1 d PG B 2
H126 H -0.0045 -0.0092 0.3934 0.118 Uiso 0.40 1 calc PR B 2
C85 C 0.1121(3) 0.0379(3) 0.37855(9) 0.097(4) Uiso 0.40 1 d PG B 2
H127 H 0.1486 0.0050 0.3911 0.116 Uiso 0.40 1 calc PR B 2
C86 C 0.1495(3) 0.0945(3) 0.35880(12) 0.064(2) Uiso 0.40 1 d PG B 2
H128 H 0.2117 0.1002 0.3579 0.077 Uiso 0.40 1 calc PR B 2
C87 C 0.2188(3) 0.2233(3) 0.31586(10) 0.0691(10) Uiso 1 1 d . . .
Cl3 Cl 0.2179(2) 0.3597(2) 0.39753(8) 0.1229(10) Uiso 0.50 1 d P . .
O56 O 0.1703(11) 0.3953(11) 0.3710(4) 0.211(6) Uiso 0.50 1 d P . .
O57 O 0.3073(11) 0.3892(11) 0.3897(4) 0.211(6) Uiso 0.50 1 d P . .
O58 O 0.1983(12) 0.3703(12) 0.4302(4) 0.224(7) Uiso 0.50 1 d P . .
O59 O 0.2235(17) 0.2644(16) 0.3880(6) 0.304(10) Uiso 0.50 1 d P . .
O61 O 0.1814(14) 0.2698(14) 0.5060(5) 0.184(7) Uiso 0.35 1 d P C 2
O63 O -0.0395(18) 0.5504(18) 0.3633(6) 0.328(12) Uiso 0.50 1 d P . .
O65 O -0.1232(11) 0.6173(10) 0.3494(4) 0.203(6) Uiso 0.50 1 d P . .
O66 O 0.009(2) 0.253(2) 0.4985(7) 0.275(13) Uiso 0.35 1 d P C 2
O67 O 0.107(3) 0.293(3) 0.4476(10) 0.378(19) Uiso 0.35 1 d P C 2

loop_
_atom_site_aniso_label
_atom_site_aniso_U_11
_atom_site_aniso_U_22
_atom_site_aniso_U_33
_atom_site_aniso_U_23
_atom_site_aniso_U_13
_atom_site_aniso_U_12
Zn1 0.05072(17) 0.05805(19) 0.0849(2) 0.0104(2) -0.01128(18) -0.00027(19)
N1 0.0632(14) 0.0577(17) 0.109(2) -0.0171(16) -0.0478(13) 0.0068(14)
C1 0.123(3) 0.066(2) 0.152(4) -0.040(2) -0.069(3) 0.050(2)
C2 0.0546(18) 0.119(3) 0.074(2) -0.044(2) -0.0196(16) 0.015(2)
C3 0.0541(18) 0.0444(16) 0.123(3) -0.0337(19) -0.0114(19) 0.0142(16)
C4 0.062(2) 0.139(4) 0.108(3) -0.051(3) -0.011(2) 0.036(2)
C5 0.0402(13) 0.0458(15) 0.101(2) -0.0196(16) -0.0195(14) -0.0060(15)
O1 0.0459(11) 0.0564(14) 0.0853(16) -0.0014(13) 0.0027(11) 0.0012(11)
N2 0.0522(14) 0.0810(18) 0.0781(17) -0.0393(14) -0.0117(13) 0.0133(15)
C6 0.0507(15) 0.063(2) 0.0442(15) -0.0013(15) 0.0074(12) 0.0036(15)
C7 0.0487(16) 0.072(2) 0.085(2) -0.0292(19) -0.0073(16) -0.0136(17)
C8 0.107(3) 0.072(2) 0.068(2) -0.024(2) 0.013(2) 0.006(2)
C9 0.0365(12) 0.069(2) 0.0469(15) -0.0175(15) 0.0009(11) -0.0037(14)
O2 0.0394(9) 0.0463(11) 0.0613(11) 0.0043(10) 0.0185(8) 0.0053(9)
N3 0.0333(10) 0.0586(15) 0.0460(12) 0.0045(12) 0.0021(9) 0.0005(11)
C10 0.0352(11) 0.0488(16) 0.0438(14) -0.0108(13) -0.0102(10) 0.0065(12)
C11 0.0353(12) 0.082(2) 0.0486(16) -0.0050(17) -0.0089(11) -0.0017(15)
C12 0.0280(11) 0.128(3) 0.0395(14) 0.0010(18) -0.0154(10) -0.0056(17)
C13 0.0475(16) 0.170(5) 0.0295(15) -0.018(2) 0.0007(12) 0.001(2)
C14 0.0483(18) 0.199(6) 0.067(2) 0.007(3) 0.0078(17) 0.017(3)
C15 0.0403(17) 0.217(5) 0.075(2) 0.075(3) 0.0085(15) 0.006(2)
C16 0.0547(18) 0.145(4) 0.091(3) 0.050(3) -0.0049(19) 0.002(3)
C17 0.0414(15) 0.109(3) 0.073(2) 0.030(2) -0.0030(15) 0.0039(19)
C18 0.0283(11) 0.0572(17) 0.0562(15) 0.0026(14) 0.0162(10) 0.0074(12)
O3 0.0311(8) 0.0669(13) 0.0703(13) -0.0169(11) -0.0077(9) -0.0039(10)
N4 0.0212(9) 0.0673(16) 0.0686(15) 0.0185(13) 0.0028(9) -0.0087(11)
C19 0.0224(11) 0.081(2) 0.0678(19) 0.0162(18) 0.0057(11) 0.0009(14)
C20 0.0501(15) 0.139(4) 0.0474(17) 0.017(2) 0.0037(13) -0.0388(19)
C21 0.0480(17) 0.074(3) 0.157(4) 0.030(3) -0.029(2) -0.012(2)
C22 0.0305(11) 0.083(2) 0.0323(13) 0.0010(15) -0.0012(10) -0.0047(14)
O4 0.0274(8) 0.0728(15) 0.0702(13) -0.0027(12) 0.0004(9) 0.0017(10)
N5 0.0352(10) 0.0821(19) 0.0265(10) -0.0007(12) 0.0064(8) -0.0060(12)
C23 0.0361(13) 0.071(2) 0.0514(16) -0.0074(16) 0.0066(11) 0.0031(15)
C24 0.0330(12) 0.069(2) 0.0653(18) -0.0024(17) 0.0148(12) 0.0012(14)
C25 0.0454(14) 0.058(2) 0.152(3) -0.039(2) 0.0479(16) -0.0070(15)
C26 0.0554(19) 0.136(4) 0.073(2) -0.022(3) 0.0088(17) -0.013(2)
C27 0.119(3) 0.150(4) 0.119(3) -0.096(2) 0.044(2) -0.005(3)
C28 0.096(3) 0.235(6) 0.091(3) -0.088(3) 0.030(2) -0.059(4)
C29 0.150(4) 0.072(3) 0.196(4) -0.069(3) 0.090(3) -0.007(3)
C30 0.080(3) 0.140(5) 0.188(6) -0.072(4) 0.003(4) -0.005(4)
C31 0.0288(11) 0.074(2) 0.0670(18) 0.0051(17) -0.0141(12) 0.0061(14)
O5 0.0407(10) 0.0722(15) 0.0560(12) -0.0083(11) 0.0034(9) 0.0030(11)
N6 0.0332(10) 0.087(2) 0.0432(12) -0.0055(14) 0.0042(9) 0.0047(13)
N7 0.0701(17) 0.0549(16) 0.0675(17) 0.0062(15) -0.0088(14) 0.0046(15)
C41 0.111(3) 0.064(2) 0.058(2) 0.0104(18) 0.018(2) 0.028(2)
C42 0.0524(17) 0.079(3) 0.092(3) 0.011(2) 0.0016(19) -0.0023(19)
C43 0.085(2) 0.0273(13) 0.0619(18) 0.0218(13) -0.0028(16) -0.0071(15)
C44 0.113(3) 0.056(2) 0.0499(18) 0.0024(17) -0.0196(19) -0.007(2)
C45 0.0522(16) 0.0497(18) 0.075(2) 0.0011(17) -0.0080(15) -0.0015(16)
O10 0.0707(14) 0.0638(15) 0.0996(17) 0.0232(14) -0.0334(12) -0.0067(13)
N8 0.0739(17) 0.0577(18) 0.0684(18) 0.0040(15) -0.0153(14) -0.0066(16)
C46 0.095(3) 0.0583(19) 0.078(2) 0.0366(17) 0.002(2) 0.015(2)
C47 0.046(2) 0.143(5) 0.153(4) 0.048(4) 0.001(2) -0.019(3)
C48 0.129(4) 0.077(3) 0.082(3) 0.041(2) 0.026(3) 0.021(3)
C49 0.075(2) 0.068(2) 0.066(2) 0.0196(18) -0.0142(17) 0.007(2)
O11 0.0753(15) 0.0525(14) 0.0914(17) 0.0183(13) -0.0251(13) -0.0042(13)
N9 0.0637(17) 0.067(2) 0.086(2) 0.0190(17) 0.0029(16) 0.0080(16)
C54 0.058(2) 0.052(2) 0.125(3) -0.019(2) -0.010(2) -0.0025(18)
O12 0.0682(15) 0.0794(18) 0.0784(17) 0.0051(15) -0.0111(13) 0.0067(15)
N10 0.074(2) 0.099(3) 0.144(3) 0.011(3) 0.040(2) -0.001(2)
C55 0.116(4) 0.049(2) 0.133(4) -0.026(2) 0.011(3) -0.005(2)
C56 0.079(3) 0.142(5) 0.223(8) 0.006(5) -0.002(4) 0.051(3)
C57 0.102(4) 0.080(3) 0.217(7) -0.037(4) 0.038(4) -0.007(3)
C58 0.066(2) 0.078(3) 0.123(4) -0.007(3) -0.007(2) -0.001(2)
O13 0.0802(18) 0.0680(17) 0.123(2) 0.0244(18) -0.0095(17) 0.0067(16)
N11 0.0632(16) 0.0591(19) 0.088(2) -0.0029(17) -0.0062(15) 0.0032(16)
C59 0.0632(19) 0.069(2) 0.071(2) -0.0162(19) -0.0073(16) -0.0106(18)
C60 0.0490(15) 0.062(2) 0.090(2) -0.013(2) -0.0170(16) 0.0075(17)
C61 0.096(2) 0.082(3) 0.114(3) 0.014(2) -0.0684(18) -0.002(2)
C62 0.102(3) 0.151(5) 0.072(3) -0.005(3) -0.015(3) -0.005(4)
C63 0.190(6) 0.119(4) 0.049(2) -0.008(3) -0.011(3) 0.030(4)
C64 0.181(5) 0.090(4) 0.142(4) -0.018(3) -0.086(3) 0.019(4)
C65 0.138(4) 0.175(6) 0.104(3) -0.018(4) -0.055(3) -0.037(4)
C66 0.091(3) 0.094(4) 0.112(4) -0.002(3) -0.022(3) -0.014(3)
C67 0.0635(19) 0.0500(18) 0.079(2) -0.0140(17) -0.0178(16) -0.0017(16)
O14 0.0650(14) 0.0825(18) 0.0736(15) -0.0087(14) 0.0004(12) -0.0180(14)
N12 0.0616(17) 0.084(2) 0.0675(18) 0.0111(17) -0.0023(14) -0.0007(17)
C68 0.080(2) 0.066(2) 0.068(2) 0.0012(19) -0.0256(17) -0.0244(19)
C69 0.105(3) 0.060(2) 0.091(3) 0.016(2) -0.021(2) -0.0469(19)
C70 0.096(2) 0.054(2) 0.080(2) 0.0100(19) -0.0315(19) -0.021(2)
C71 0.106(3) 0.0471(18) 0.066(2) -0.0048(17) -0.0184(19) -0.018(2)
O15 0.148(3) 0.0660(15) 0.0489(13) -0.0057(12) -0.0001(16) -0.0238(19)
O16 0.0949(18) 0.0708(15) 0.0653(14) -0.0003(13) 0.0098(14) -0.0011(17)
C72 0.146(4) 0.121(4) 0.081(3) 0.060(2) 0.021(3) 0.035(3)
O17 0.0766(18) 0.109(3) 0.106(2) 0.021(2) 0.0101(17) 0.0142(18)
O18 0.118(2) 0.127(3) 0.179(4) 0.005(3) -0.065(2) -0.024(2)

loop_
_atom_type_symbol
_atom_type_description
_atom_type_scat_dispersion_real
_atom_type_scat_dispersion_imag
_atom_type_scat_source
Zn Zn 0.2839 1.4301 'International Tables Vol C Tables 4.2.6.8 and 6.1.1.4'
C C 0.0033 0.0016 'International Tables Vol C Tables 4.2.6.8 and 6.1.1.4'
H H 0.0000 0.0000 'International Tables Vol C Tables 4.2.6.8 and 6.1.1.4'
N N 0.0061 0.0033 'International Tables Vol C Tables 4.2.6.8 and 6.1.1.4'
O O 0.0106 0.0060 'International Tables Vol C Tables 4.2.6.8 and 6.1.1.4'
Cl Cl 0.1484 0.1585 'International Tables Vol C Tables 4.2.6.8 and 6.1.1.4'

loop_
_geom_angle_atom_site_label_1
_geom_angle_atom_site_label_2
_geom_angle_atom_site_label_3
_geom_angle
O17 Zn1 N1 168.07(14)
O17 Zn1 O18 90.35(17)
N1 Zn1 O18 92.44(16)
O17 Zn1 O1 89.40(12)
N1 Zn1 O1 78.81(11)
O18 Zn1 O1 94.85(16)
O17 Zn1 O10 92.84(13)
N1 Zn1 O10 98.80(12)
O18 Zn1 O10 89.15(16)
O1 Zn1 O10 175.41(10)
O17 Zn1 N7 93.99(14)
N1 Zn1 N7 86.23(13)
O18 Zn1 N7 165.10(16)
O1 Zn1 N7 99.44(11)
O10 Zn1 N7 76.41(12)
C2 N1 C1 112.5(3)
C2 N1 C3 108.7(3)
C1 N1 C3 109.6(3)
C2 N1 Zn1 104.2(2)
C1 N1 Zn1 113.9(3)
C3 N1 Zn1 107.7(2)
N1 C1 H1 109.4
N1 C1 H2 109.5
H1 C1 H2 109.5
N1 C1 H3 109.5
H1 C1 H3 109.5
H2 C1 H3 109.5
C42 C2 N1 109.2(3)
C42 C2 H4 109.9
N1 C2 H4 109.8
C42 C2 H5 109.9
N1 C2 H5 109.9
H4 C2 H5 108.3
C4 C3 C5 116.9(4)
C4 C3 N1 116.6(3)
C5 C3 N1 104.0(3)
C4 C3 H6 106.1
C5 C3 H6 106.1
N1 C3 H6 106.2
C3 C4 H7 109.5
C3 C4 H8 109.5
H7 C4 H8 109.5
C3 C4 H9 109.4
H7 C4 H9 109.5
H8 C4 H9 109.5
O1 C5 N2 122.6(3)
O1 C5 C3 120.7(4)
N2 C5 C3 116.7(3)
C5 O1 Zn1 113.8(2)
C5 N2 C6 122.8(3)
C5 N2 H10 118.6
C6 N2 H10 118.6
C9 C6 N2 106.0(3)
C9 C6 C7 116.2(3)
N2 C6 C7 106.9(3)
C9 C6 C8 107.6(3)
N2 C6 C8 105.8(3)
C7 C6 C8 113.6(3)
C6 C7 H11 109.5
C6 C7 H12 109.5
H11 C7 H12 109.5
C6 C7 H13 109.5
H11 C7 H13 109.5
H12 C7 H13 109.5
C6 C8 H14 109.4
C6 C8 H15 109.5
H14 C8 H15 109.5
C6 C8 H16 109.5
H14 C8 H16 109.5
H15 C8 H16 109.5
O2 C9 N3 120.3(3)
O2 C9 C6 122.2(3)
N3 C9 C6 117.2(3)
C9 N3 C10 120.6(2)
C9 N3 H17 119.7
C10 N3 H17 119.7
C11 C10 C18 119.9(3)
C11 C10 N3 122.4(3)
C18 C10 N3 117.6(2)
C10 C11 C12 131.9(4)
C10 C11 H18 114.1
C12 C11 H18 114.1
C17 C12 C13 119.3(4)
C17 C12 C11 123.9(3)
C13 C12 C11 116.8(4)
C14 C13 C12 120.2(6)
C14 C13 H19 119.9
C12 C13 H19 119.9
C13 C14 C15 120.2(5)
C13 C14 H20 119.9
C15 C14 H20 119.9
C16 C15 C14 120.3(4)
C16 C15 H21 119.8
C14 C15 H21 119.9
C15 C16 C17 120.9(6)
C15 C16 H22 119.6
C17 C16 H22 119.5
C12 C17 C16 119.1(4)
C12 C17 H23 120.4
C16 C17 H23 120.5
O3 C18 N4 121.0(3)
O3 C18 C10 123.1(3)
N4 C18 C10 115.9(3)
C18 N4 C19 121.9(3)
C18 N4 H24 119.1
C19 N4 H24 119.1
C21 C19 N4 114.2(3)
C21 C19 C22 112.8(3)
N4 C19 C22 108.4(3)
C21 C19 C20 112.4(4)
N4 C19 C20 103.4(3)
C22 C19 C20 104.9(3)
C19 C20 H25 109.5
C19 C20 H26 109.5
H25 C20 H26 109.5
C19 C20 H27 109.5
H25 C20 H27 109.5
H26 C20 H27 109.5
C19 C21 H28 109.4
C19 C21 H29 109.5
H28 C21 H29 109.5
C19 C21 H30 109.5
H28 C21 H30 109.5
H29 C21 H30 109.5
O4 C22 N5 123.0(3)
O4 C22 C19 119.2(3)
N5 C22 C19 117.8(3)
C22 N5 C23 121.9(3)
C22 N5 H31 119.1
C23 N5 H31 119.1
C24 C23 N5 123.5(3)
C24 C23 C31 120.0(3)
N5 C23 C31 116.5(3)
C23 C24 C25 128.7(3)
C23 C24 H32 115.6
C25 C24 H32 115.6
C26 C25 C30 118.6(5)
C26 C25 C24 126.1(4)
C30 C25 C24 115.3(4)
C25 C26 C27 122.7(5)
C25 C26 H33 118.6
C27 C26 H33 118.7
C28 C27 C26 123.6(6)
C28 C27 H34 118.3
C26 C27 H34 118.2
C27 C28 C29 119.2(6)
C27 C28 H35 120.4
C29 C28 H35 120.4
C28 C29 C30 121.9(6)
C28 C29 H36 119.0
C30 C29 H36 119.1
C25 C30 C29 114.0(6)
C25 C30 H37 123.0
C29 C30 H37 123.0
O5 C31 N6 125.1(3)
O5 C31 C23 119.2(3)
N6 C31 C23 115.5(3)
C31 N6 C32 121.7(3)
C31 N6 H38 119.1
C32 N6 H38 119.1
C34 C32 N6 118.4(5)
C34 C32 C39 90.0(6)
N6 C32 C39 111.2(4)
C34 C32 C35 109.3(6)
N6 C32 C35 107.2(3)
C34 C32 C33 104.7(6)
N6 C32 C33 108.7(3)
C39 C32 C33 123.2(4)
C35 C32 C33 108.2(4)
C34 C32 C37 115.4(6)
N6 C32 C37 110.3(3)
C39 C32 C37 109.7(4)
C35 C32 C37 93.0(3)
N6 C32 C38 104.6(3)
C39 C32 C38 109.3(4)
C35 C32 C38 129.2(4)
C33 C32 C38 97.5(4)
C37 C32 C38 111.6(4)
C32 C33 H39 109.5
C32 C33 H40 109.4
C32 C33 H41 109.5
C32 C34 H42 109.5
C32 C34 H43 109.5
C32 C34 H44 109.5
O7 C35 O6 126.7(7)
O7 C35 C32 111.3(6)
O6 C35 C32 120.7(5)
C35 O7 C36 135.4(13)
C32 C37 H48 109.5
C32 C37 H49 109.5
H48 C37 H49 109.5
C32 C37 H50 109.5
H48 C37 H50 109.5
H49 C37 H50 109.5
C32 C38 H51 109.5
C32 C38 H52 109.5
H51 C38 H52 109.5
C32 C38 H53 109.5
H51 C38 H53 109.5
H52 C38 H53 109.5
O8 C39 O9 133.5(7)
O8 C39 C32 115.6(6)
O9 C39 C32 104.7(5)
C39 O9 C40 111.4(9)
O9 C40 H54 109.2
O9 C40 H55 109.3
H54 C40 H55 109.5
O9 C40 H56 110.0
H54 C40 H56 109.5
H55 C40 H56 109.5
C41 N7 C42 109.8(3)
C41 N7 C43 108.8(3)
C42 N7 C43 112.2(3)
C41 N7 Zn1 113.1(3)
C42 N7 Zn1 103.2(2)
C43 N7 Zn1 109.7(2)
N7 C41 H57 109.4
N7 C41 H58 109.5
H57 C41 H58 109.5
N7 C41 H59 109.5
H57 C41 H59 109.5
H58 C41 H59 109.5
N7 C42 C2 110.2(3)
N7 C42 H60 109.6
C2 C42 H60 109.6
N7 C42 H61 109.6
C2 C42 H61 109.6
H60 C42 H61 108.1
N7 C43 C44 116.9(3)
N7 C43 C45 107.3(3)
C44 C43 C45 110.8(3)
N7 C43 H62 107.2
C44 C43 H62 107.1
C45 C43 H62 107.1
C43 C44 H63 109.5
C43 C44 H64 109.5
H63 C44 H64 109.5
C43 C44 H65 109.4
H63 C44 H65 109.5
H64 C44 H65 109.5
O10 C45 N8 122.4(4)
O10 C45 C43 118.9(3)
N8 C45 C43 118.7(3)
C45 O10 Zn1 113.2(2)
C45 N8 C46 123.6(3)
C45 N8 H66 118.2
C46 N8 H66 118.2
N8 C46 C48 110.5(4)
N8 C46 C49 107.8(3)
C48 C46 C49 109.3(4)
N8 C46 C47 113.2(4)
C48 C46 C47 111.1(4)
C49 C46 C47 104.9(4)
C46 C47 H67 109.5
C46 C47 H68 109.5
H67 C47 H68 109.5
C46 C47 H69 109.4
H67 C47 H69 109.5
H68 C47 H69 109.5
C46 C48 H70 109.4
C46 C48 H71 109.5
H70 C48 H71 109.5
C46 C48 H72 109.5
H70 C48 H72 109.5
H71 C48 H72 109.5
O11 C49 N9 120.4(4)
O11 C49 C46 123.4(4)
N9 C49 C46 115.8(4)
C49 N9 C87 122.0(4)
C49 N9 H129 119.0
C87 N9 H129 119.0
C87 C51 C79 129.3(7)
C87 C51 H130 115.3
C79 C51 H130 115.4
C87 C53 C81 116.0(7)
C87 C53 H131 122.0
C81 C53 H131 122.0
O12 C54 N10 124.7(4)
O12 C54 C87 120.5(4)
N10 C54 C87 114.5(4)
C54 N10 C55 123.4(5)
C54 N10 H75 118.3
C55 N10 H75 118.3
N10 C55 C57 111.0(5)
N10 C55 C56 112.1(5)
C57 C55 C56 109.7(5)
N10 C55 C58 112.8(4)
C57 C55 C58 107.0(5)
C56 C55 C58 103.9(5)
C55 C56 H76 109.5
C55 C56 H77 109.4
H76 C56 H77 109.5
C55 C56 H78 109.5
H76 C56 H78 109.5
H77 C56 H78 109.5
C55 C57 H79 109.5
C55 C57 H80 109.5
H79 C57 H80 109.5
C55 C57 H81 109.5
H79 C57 H81 109.5
H80 C57 H81 109.5
O13 C58 N11 125.1(4)
O13 C58 C55 124.7(4)
N11 C58 C55 109.8(4)
C58 N11 C59 117.8(4)
C58 N11 H82 121.1
C59 N11 H82 121.1
C60 C59 N11 124.7(4)
C60 C59 C67 119.2(4)
N11 C59 C67 116.1(3)
C59 C60 C61 128.0(4)
C59 C60 H83 116.0
C61 C60 H83 116.0
C66 C61 C62 114.2(5)
C66 C61 C60 119.5(4)
C62 C61 C60 126.3(4)
C63 C62 C61 120.3(6)
C63 C62 H84 119.9
C61 C62 H84 119.8
C64 C63 C62 119.6(6)
C64 C63 H85 120.2
C62 C63 H85 120.2
C65 C64 C63 121.8(7)
C65 C64 H86 119.1
C63 C64 H86 119.1
C64 C65 C66 121.8(7)
C64 C65 H87 119.1
C66 C65 H87 119.1
C61 C66 C65 121.9(6)
C61 C66 H88 119.0
C65 C66 H88 119.1
O14 C67 N12 121.7(4)
O14 C67 C59 120.5(3)
N12 C67 C59 117.5(3)
C67 N12 C68 124.8(3)
C67 N12 H89 117.6
C68 N12 H89 117.6
N12 C68 C71 108.7(3)
N12 C68 C70 111.3(4)
C71 C68 C70 108.3(3)
N12 C68 C69 111.5(3)
C71 C68 C69 105.5(3)
C70 C68 C69 111.3(3)
C68 C69 H90 109.5
C68 C69 H91 109.5
H90 C69 H91 109.5
C68 C69 H92 109.5
H90 C69 H92 109.5
H91 C69 H92 109.5
C68 C70 H93 109.5
C68 C70 H94 109.5
H93 C70 H94 109.5
C68 C70 H95 109.4
H93 C70 H95 109.5
H94 C70 H95 109.5
O15 C71 O16 121.5(4)
O15 C71 C68 125.2(4)
O16 C71 C68 112.5(3)
C71 O16 C72 115.2(3)
O16 C72 H96 109.5
O16 C72 H97 109.5
H96 C72 H97 109.5
O16 C72 H98 109.4
H96 C72 H98 109.5
H97 C72 H98 109.5
O24 Cl2 O61 72.9(11)
O61 Cl2 O67 112.2(18)
O24 Cl2 O66 147.7(16)
O61 Cl2 O66 109.9(15)
O67 Cl2 O66 112(2)
O24 Cl2 O23 105.2(10)
O61 Cl2 O23 110.3(10)
O67 Cl2 O23 108.4(17)
O66 Cl2 O23 103.7(15)
O24 Cl2 O26 128.7(13)
O67 Cl2 O26 154.6(19)
O23 Cl2 O26 97.0(11)
O24 Cl2 O25 83.7(11)
O61 Cl2 O25 134.7(12)
O66 Cl2 O25 71.8(15)
O23 Cl2 O25 113.1(10)
O26 Cl2 O25 128.5(13)
N13 C73 C74 167(2)
C73 C74 H101 109.2
C73 C74 H102 109.6
H101 C74 H102 109.5
C73 C74 H103 109.6
H101 C74 H103 109.5
H102 C74 H103 109.5
O69 Cl4 O68 109.8(13)
O69 Cl4 O32 108.9(13)
O68 Cl4 O32 112.8(12)
O69 Cl4 O31 109.2(12)
O68 Cl4 O31 103.6(11)
O32 Cl4 O31 112.4(11)
C76 C75 C80 120.0
C76 C75 H119 120.0
C80 C75 H119 120.0
C77 C76 C75 120.0
C77 C76 H120 120.0
C75 C76 H120 120.0
C76 C77 C78 120.0
C76 C77 H121 120.0
C78 C77 H121 120.0
C77 C78 C79 120.0
C77 C78 H122 120.0
C79 C78 H122 120.0
C80 C79 C78 120.0
C80 C79 C51 115.4(4)
C78 C79 C51 124.5(4)
C79 C80 C75 120.0
C79 C80 H123 120.0
C75 C80 H123 120.0
C82 C81 C86 120.0
C82 C81 C53 113.5(5)
C86 C81 C53 124.2(5)
C83 C82 C81 120.0
C83 C82 H124 120.0
C81 C82 H124 120.0
C84 C83 C82 120.0
C84 C83 H125 120.0
C82 C83 H125 120.0
C83 C84 C85 120.0
C83 C84 H126 120.0
C85 C84 H126 120.0
C86 C85 C84 120.0
C86 C85 H127 120.0
C84 C85 H127 120.0
C85 C86 C81 120.0
C85 C86 H128 120.0
C81 C86 H128 120.0
C51 C87 N9 122.2(5)
N9 C87 C53 135.1(5)
C51 C87 C54 124.0(5)
N9 C87 C54 113.5(4)
C53 C87 C54 107.0(5)
O57 Cl3 O56 97.9(10)
O57 Cl3 O58 111.7(10)
O56 Cl3 O58 127.5(10)
O57 Cl3 O59 102.2(11)
O56 Cl3 O59 102.1(12)
O58 Cl3 O59 111.9(12)
O44 O65 O63 95.9(17)

loop_
_geom_bond_atom_site_label_1
_geom_bond_atom_site_label_2
_geom_bond_distance
Zn1 O17 2.070(3)
Zn1 N1 2.085(3)
Zn1 O18 2.107(5)
Zn1 O1 2.117(3)
Zn1 O10 2.150(3)
Zn1 N7 2.150(3)
N1 C2 1.518(6)
N1 C1 1.544(6)
N1 C3 1.548(6)
C1 H1 0.9800
C1 H2 0.9800
C1 H3 0.9800
C2 C42 1.510(6)
C2 H4 0.9900
C2 H5 0.9900
C3 C4 1.484(6)
C3 C5 1.534(5)
C3 H6 1.0000
C4 H7 0.9800
C4 H8 0.9800
C4 H9 0.9800
C5 O1 1.244(4)
C5 N2 1.331(5)
N2 C6 1.493(5)
N2 H10 0.8800
C6 C9 1.488(5)
C6 C7 1.582(5)
C6 C8 1.597(5)
C7 H11 0.9800
C7 H12 0.9800
C7 H13 0.9800
C8 H14 0.9800
C8 H15 0.9800
C8 H16 0.9800
C9 O2 1.237(3)
C9 N3 1.380(4)
N3 C10 1.469(4)
N3 H17 0.8800
C10 C11 1.354(4)
C10 C18 1.465(4)
C11 C12 1.469(5)
C11 H18 0.9500
C12 C17 1.418(7)
C12 C13 1.433(6)
C13 C14 1.379(7)
C13 H19 0.9500
C14 C15 1.439(10)
C14 H20 0.9500
C15 C16 1.354(7)
C15 H21 0.9500
C16 C17 1.435(6)
C16 H22 0.9500
C17 H23 0.9500
C18 O3 1.235(4)
C18 N4 1.356(4)
N4 C19 1.516(4)
N4 H24 0.8800
C19 C21 1.472(6)
C19 C22 1.546(4)
C19 C20 1.609(5)
C20 H25 0.9800
C20 H26 0.9800
C20 H27 0.9800
C21 H28 0.9800
C21 H29 0.9800
C21 H30 0.9800
C22 O4 1.253(4)
C22 N5 1.360(5)
N5 C23 1.430(4)
N5 H31 0.8800
C23 C24 1.306(5)
C23 C31 1.522(5)
C24 C25 1.545(6)
C24 H32 0.9500
C25 C26 1.313(6)
C25 C30 1.410(8)
C26 C27 1.356(7)
C26 H33 0.9500
C27 C28 1.280(10)
C27 H34 0.9500
C28 C29 1.295(9)
C28 H35 0.9500
C29 C30 1.508(10)
C29 H36 0.9500
C30 H37 0.9500
C31 O5 1.252(4)
C31 N6 1.333(4)
N6 C32 1.443(5)
N6 H38 0.8800
C32 C34 1.375(12)
C32 C39 1.518(8)
C32 C35 1.585(7)
C32 C33 1.567(7)
C32 C37 1.611(7)
C32 C38 1.682(8)
C33 H39 0.9800
C33 H40 0.9800
C33 H41 0.9800
C34 H42 0.9800
C34 H43 0.9800
C34 H44 0.9800
C35 O7 1.355(11)
C35 O6 1.371(10)
O7 C36 1.41(2)
C36 H45 0.9800
C36 H46 0.9800
C36 H47 0.9800
C37 H48 0.9800
C37 H49 0.9800
C37 H50 0.9800
C38 H51 0.9800
C38 H52 0.9800
C38 H53 0.9800
C39 O8 1.261(9)
C39 O9 1.359(10)
O9 C40 1.473(18)
C40 H54 0.9800
C40 H55 0.9800
C40 H56 0.9800
N7 C41 1.494(5)
N7 C42 1.495(5)
N7 C43 1.499(5)
C41 H57 0.9800
C41 H58 0.9800
C41 H59 0.9800
C42 H60 0.9900
C42 H61 0.9900
C43 C44 1.534(6)
C43 C45 1.584(5)
C43 H62 1.0000
C44 H63 0.9800
C44 H64 0.9800
C44 H65 0.9800
C45 O10 1.259(5)
C45 N8 1.281(5)
N8 C46 1.474(5)
N8 H66 0.8800
C46 C48 1.529(6)
C46 C49 1.550(6)
C46 C47 1.572(7)
C47 H67 0.9800
C47 H68 0.9800
C47 H69 0.9800
C48 H70 0.9800
C48 H71 0.9800
C48 H72 0.9800
C49 O11 1.239(5)
C49 N9 1.373(5)
N9 C87 1.411(6)
N9 H129 0.8800
C51 C87 1.322(9)
C51 C79 1.587(10)
C51 H130 0.9500
C53 C87 1.480(10)
C53 C81 1.501(11)
C53 H131 0.9500
C54 O12 1.215(6)
C54 N10 1.383(7)
C54 C87 1.529(6)
N10 C55 1.466(7)
N10 H75 0.8800
C55 C57 1.492(9)
C55 C56 1.528(9)
C55 C58 1.618(8)
C56 H76 0.9800
C56 H77 0.9800
C56 H78 0.9800
C57 H79 0.9800
C57 H80 0.9800
C57 H81 0.9800
C58 O13 1.175(6)
C58 N11 1.418(6)
N11 C59 1.428(5)
N11 H82 0.8800
C59 C60 1.300(5)
C59 C67 1.547(6)
C60 C61 1.546(6)
C60 H83 0.9500
C61 C66 1.361(7)
C61 C62 1.393(7)
C62 C63 1.375(8)
C62 H84 0.9500
C63 C64 1.320(10)
C63 H85 0.9500
C64 C65 1.230(10)
C64 H86 0.9500
C65 C66 1.362(9)
C65 H87 0.9500
C66 H88 0.9500
C67 O14 1.233(5)
C67 N12 1.308(5)
N12 C68 1.458(5)
N12 H89 0.8800
C68 C71 1.516(6)
C68 C70 1.539(6)
C68 C69 1.551(6)
C69 H90 0.9800
C69 H91 0.9800
C69 H92 0.9800
C70 H93 0.9800
C70 H94 0.9800
C70 H95 0.9800
C71 O15 1.236(5)
C71 O16 1.378(5)
O16 C72 1.429(7)
C72 H96 0.9800
C72 H97 0.9800
C72 H98 0.9800
Cl2 O24 1.56(2)
Cl2 O61 1.65(2)
Cl2 O67 1.72(5)
Cl2 O66 1.59(3)
Cl2 O23 1.606(14)
Cl2 O26 1.65(3)
Cl2 O25 1.77(3)
N13 C73 1.23(2)
C73 C74 1.31(2)
C74 H101 0.9800
C74 H102 0.9800
C74 H103 0.9800
Cl4 O69 1.51(2)
Cl4 O68 1.60(2)
Cl4 O32 1.53(2)
Cl4 O31 1.576(16)
O33 O34 1.41(3)
O36 O37 1.63(3)
O38 O39 1.34(2)
O44 O65 1.21(2)
O45 O47 1.345(18)
O48 O50 1.219(13)
O51 O52 1.32(2)
O54 O55 1.564(11)
C75 C76 1.3900
C75 C80 1.3900
C75 H119 0.9500
C76 C77 1.3900
C76 H120 0.9500
C77 C78 1.3900
C77 H121 0.9500
C78 C79 1.3900
C78 H122 0.9500
C79 C80 1.3900
C80 H123 0.9500
C81 C82 1.3900
C81 C86 1.3900
C82 C83 1.3900
C82 H124 0.9500
C83 C84 1.3900
C83 H125 0.9500
C84 C85 1.3900
C84 H126 0.9500
C85 C86 1.3900
C85 H127 0.9500
C86 H128 0.9500
Cl3 O57 1.482(18)
Cl3 O56 1.484(18)
Cl3 O58 1.461(18)
Cl3 O59 1.63(3)
O63 O65 1.79(3)
